data_4088132
loop_
_publ_author_name
'Saha, Sayantani'
'Daw, Prosenjit'
'Bera, Jitendra K.'

_publ_section_title
;
 Oxidative Route to Abnormal NHC Compounds from Singly Bonded [M--M] (M =
 Ru, Rh, Pd) Precursors
;
_journal_issue 23
_journal_name_full Organometallics
_journal_page_first 5509
_journal_paper_doi 10.1021/acs.organomet.5b00872
_journal_volume 34
_journal_year 2015
_chemical_formula_moiety 'C19 H13 I2 N3 O2 Ru'
_chemical_formula_sum 'C19 H13 I2 N3 O2 Ru'
_chemical_formula_weight 670.19
_space_group_IT_number 14
_space_group_name_Hall '-P 2yn'
_space_group_name_H-M_alt 'P 1 21/n 1'
_symmetry_cell_setting monoclinic
_symmetry_space_group_name_H-M 'P 1 21/n 1'
_atom_sites_solution_hydrogens geom
_atom_sites_solution_primary direct
_atom_sites_solution_secondary difmap
_audit_creation_method SHELXL-97
_cell_angle_alpha 90.00
_cell_angle_beta 102.372(3)
_cell_angle_gamma 90.00
_cell_formula_units_Z 4
_cell_length_a 9.0217(19)
_cell_length_b 11.036(2)
_cell_length_c 20.128(4)
_cell_measurement_reflns_used 4358
_cell_measurement_temperature 100(2)
_cell_measurement_theta_max 28.21
_cell_measurement_theta_min 2.32
_cell_volume 1957.5(7)
_computing_cell_refinement 'Bruker SAINT'
_computing_data_collection 'Bruker APEX'
_computing_data_reduction 'Bruker SAINT'
_computing_molecular_graphics diamond
_computing_publication_material ciftab
_computing_structure_refinement 'SHELXL-97 (Sheldrick, 1997)'
_computing_structure_solution 'SHELXS-97 (Sheldrick, 1990)'
_diffrn_ambient_temperature 100(2)
_diffrn_measured_fraction_theta_full 0.999
_diffrn_measured_fraction_theta_max 0.999
_diffrn_measurement_device_type 'Bruker SMART APEX'
_diffrn_measurement_method 'omega scans'
_diffrn_radiation_monochromator graphite
_diffrn_radiation_source 'fine-focus sealed tube'
_diffrn_radiation_type MoK\a
_diffrn_radiation_wavelength 0.71073
_diffrn_reflns_av_R_equivalents 0.0401
_diffrn_reflns_av_sigmaI/netI 0.0346
_diffrn_reflns_limit_h_max 10
_diffrn_reflns_limit_h_min -10
_diffrn_reflns_limit_k_max 13
_diffrn_reflns_limit_k_min -13
_diffrn_reflns_limit_l_max 23
_diffrn_reflns_limit_l_min -23
_diffrn_reflns_number 13683
_diffrn_reflns_theta_full 25.03
_diffrn_reflns_theta_max 25.03
_diffrn_reflns_theta_min 2.07
_exptl_absorpt_coefficient_mu 3.975
_exptl_absorpt_correction_T_max 0.4891
_exptl_absorpt_correction_T_min 0.4617
_exptl_absorpt_correction_type empirical
_exptl_absorpt_process_details SADABS
_exptl_crystal_colour red
_exptl_crystal_density_diffrn 2.274
_exptl_crystal_density_method 'not measured'
_exptl_crystal_description block
_exptl_crystal_F_000 1256
_exptl_crystal_size_max 0.23
_exptl_crystal_size_mid 0.22
_exptl_crystal_size_min 0.21
_refine_diff_density_max 1.811
_refine_diff_density_min -1.122
_refine_diff_density_rms 0.202
_refine_ls_extinction_method none
_refine_ls_goodness_of_fit_ref 1.053
_refine_ls_hydrogen_treatment mixed
_refine_ls_matrix_type full
_refine_ls_number_parameters 245
_refine_ls_number_reflns 3453
_refine_ls_number_restraints 0
_refine_ls_restrained_S_all 1.053
_refine_ls_R_factor_all 0.0480
_refine_ls_R_factor_gt 0.0396
_refine_ls_shift/su_max 0.001
_refine_ls_shift/su_mean 0.000
_refine_ls_structure_factor_coef Fsqd
_refine_ls_weighting_details 'calc w=1/[\s^2^(Fo^2^)+(0.0583P)^2^+13.1272P] where P=(Fo^2^+2Fc^2^)/3'
_refine_ls_weighting_scheme calc
_refine_ls_wR_factor_gt 0.1035
_refine_ls_wR_factor_ref 0.1098
_reflns_number_gt 2978
_reflns_number_total 3453
_reflns_threshold_expression >2sigma(I)
_cod_data_source_file om5b00872_si_002.cif
_cod_data_source_block compound2
_cod_depositor_comments
;
The following automatic conversions were performed:

data item '_symmetry_cell_setting' value 'Monoclinic' was changed to
'monoclinic' in accordance with the
/home/saulius/struct/COD-crude-data/automatic-downloads/DataCite-retrospective/ACS/depositions/lib/dictionaries/cif_core.dic
dictionary named 'cif_core.dic' version 2.4.2 last updated on
2011-04-26.

Automatic conversion script
Id: cif_fix_values 6909 2019-04-08 15:41:33Z antanas 
;
_cod_original_cell_volume 1957.4(7)
_cod_original_sg_symbol_H-M P2(1)/n
_cod_database_code 4088132

loop_
_symmetry_equiv_pos_as_xyz
'x, y, z'
'-x+1/2, y+1/2, -z+1/2'
'-x, -y, -z'
'x-1/2, -y-1/2, z-1/2'

loop_
_atom_site_label
_atom_site_type_symbol
_atom_site_fract_x
_atom_site_fract_y
_atom_site_fract_z
_atom_site_U_iso_or_equiv
_atom_site_adp_type
_atom_site_occupancy
_atom_site_symmetry_multiplicity
_atom_site_calc_flag
_atom_site_refinement_flags
Ru1 Ru 0.55581(6) 0.87479(5) 0.18055(3) 0.01659(16) Uani 1 1 d .
I1 I 0.25211(5) 0.83787(5) 0.12039(2) 0.02664(16) Uani 1 1 d .
I2 I 0.49427(5) 1.09224(4) 0.23386(3) 0.02708(16) Uani 1 1 d .
N2 N 0.7862(6) 0.8571(5) 0.3013(3) 0.0135(11) Uani 1 1 d .
N3 N 1.0116(6) 0.9214(5) 0.2981(3) 0.0171(12) Uani 1 1 d .
C8 C 0.9304(7) 0.8701(6) 0.3407(3) 0.0178(14) Uani 1 1 d .
C10 C 0.7717(8) 0.8981(6) 0.2340(3) 0.0165(14) Uani 1 1 d .
C9 C 0.9139(8) 0.9383(6) 0.2340(3) 0.0168(14) Uani 1 1 d .
H9 H 0.9438 0.9732 0.1958 0.020 Uiso 1 1 calc R
C6 C 0.8494(8) 0.7715(6) 0.4319(3) 0.0184(14) Uani 1 1 d .
H6 H 0.8689 0.7424 0.4774 0.022 Uiso 1 1 calc R
N1 N 0.5400(6) 0.7903(5) 0.2770(3) 0.0150(11) Uani 1 1 d .
C5 C 0.6729(7) 0.8003(6) 0.3242(3) 0.0143(13) Uani 1 1 d .
C4 C 0.6998(7) 0.7541(6) 0.3894(3) 0.0159(14) Uani 1 1 d .
C17 C 1.1796(8) 0.9539(6) 0.4739(3) 0.0203(15) Uani 1 1 d .
H17 H 1.1262 1.0256 0.4571 0.024 Uiso 1 1 calc R
C12 C 1.1176(8) 0.8413(6) 0.4543(3) 0.0183(14) Uani 1 1 d .
C7 C 0.9640(7) 0.8286(6) 0.4090(3) 0.0146(13) Uani 1 1 d .
C13 C 1.1956(8) 0.7363(6) 0.4801(3) 0.0203(15) Uani 1 1 d .
H13 H 1.1542 0.6587 0.4666 0.024 Uiso 1 1 calc R
C3 C 0.5782(8) 0.6935(6) 0.4084(4) 0.0190(14) Uani 1 1 d .
H3 H 0.5890 0.6613 0.4530 0.023 Uiso 1 1 calc R
O2 O 0.6191(6) 0.6330(5) 0.1277(3) 0.0266(12) Uani 1 1 d .
C1 C 0.4286(8) 0.7319(6) 0.2972(3) 0.0168(14) Uani 1 1 d .
H1 H 0.3339 0.7239 0.2659 0.020 Uiso 1 1 calc R
C2 C 0.4436(8) 0.6818(6) 0.3618(4) 0.0200(15) Uani 1 1 d .
H2 H 0.3610 0.6397 0.3735 0.024 Uiso 1 1 calc R
C19 C 0.5996(8) 0.7184(8) 0.1457(3) 0.0194(15) Uani 1 1 d .
C16 C 1.3208(8) 0.9615(7) 0.5184(4) 0.0236(16) Uani 1 1 d .
H16 H 1.3649 1.0386 0.5310 0.028 Uiso 1 1 calc R
C14 C 1.3343(8) 0.7466(7) 0.5256(4) 0.0258(16) Uani 1 1 d .
H14 H 1.3867 0.6755 0.5442 0.031 Uiso 1 1 calc R
C15 C 1.3966(8) 0.8577(7) 0.5441(4) 0.0280(17) Uani 1 1 d .
H15 H 1.4923 0.8633 0.5748 0.034 Uiso 1 1 calc R
C11 C 1.1705(7) 0.9562(7) 0.3130(4) 0.0205(15) Uani 1 1 d .
H11A H 1.1814 1.0371 0.3336 0.031 Uiso 1 1 calc R
H11B H 1.2079 0.9574 0.2707 0.031 Uiso 1 1 calc R
H11C H 1.2294 0.8977 0.3446 0.031 Uiso 1 1 calc R
C18 C 0.5962(8) 0.9537(7) 0.1053(4) 0.0233(16) Uani 1 1 d .
O1 O 0.6286(6) 1.0034(4) 0.0600(3) 0.0289(12) Uani 1 1 d .

loop_
_atom_site_aniso_label
_atom_site_aniso_U_11
_atom_site_aniso_U_22
_atom_site_aniso_U_33
_atom_site_aniso_U_23
_atom_site_aniso_U_13
_atom_site_aniso_U_12
Ru1 0.0157(3) 0.0192(3) 0.0146(3) -0.0001(2) 0.0027(2) -0.0019(2)
I1 0.0199(3) 0.0351(3) 0.0232(3) -0.0022(2) 0.00072(19) -0.00430(19)
I2 0.0250(3) 0.0252(3) 0.0319(3) 0.0007(2) 0.0081(2) 0.00037(19)
N2 0.012(3) 0.015(3) 0.013(3) -0.001(2) 0.002(2) 0.001(2)
N3 0.016(3) 0.019(3) 0.017(3) 0.000(2) 0.006(2) -0.001(2)
C8 0.014(3) 0.022(4) 0.018(3) -0.001(3) 0.007(3) 0.001(3)
C10 0.021(4) 0.017(3) 0.014(3) -0.001(3) 0.008(3) -0.002(3)
C9 0.023(4) 0.015(3) 0.013(3) -0.001(3) 0.005(3) 0.000(3)
C6 0.021(4) 0.019(3) 0.015(3) -0.002(3) 0.005(3) 0.001(3)
N1 0.012(3) 0.017(3) 0.015(3) -0.005(2) 0.002(2) 0.001(2)
C5 0.017(3) 0.012(3) 0.016(3) -0.003(3) 0.008(3) 0.002(3)
C4 0.015(3) 0.018(3) 0.016(3) -0.001(3) 0.006(3) -0.001(3)
C17 0.021(4) 0.021(4) 0.018(4) -0.001(3) 0.002(3) 0.002(3)
C12 0.016(3) 0.029(4) 0.012(3) -0.001(3) 0.005(3) 0.002(3)
C7 0.013(3) 0.017(3) 0.015(3) -0.003(3) 0.006(3) 0.003(2)
C13 0.020(4) 0.022(4) 0.020(4) 0.000(3) 0.007(3) 0.002(3)
C3 0.021(4) 0.018(3) 0.019(3) -0.003(3) 0.007(3) 0.001(3)
O2 0.031(3) 0.027(3) 0.025(3) 0.007(2) 0.012(2) 0.000(2)
C1 0.015(3) 0.016(3) 0.021(3) -0.006(3) 0.007(3) -0.002(3)
C2 0.021(4) 0.018(4) 0.023(4) -0.002(3) 0.009(3) -0.001(3)
C19 0.015(3) 0.035(5) 0.010(3) 0.006(3) 0.005(3) -0.004(3)
C16 0.018(4) 0.029(4) 0.025(4) -0.011(3) 0.008(3) -0.002(3)
C14 0.018(4) 0.032(4) 0.028(4) 0.002(3) 0.007(3) 0.004(3)
C15 0.013(4) 0.046(5) 0.023(4) -0.002(3) 0.002(3) 0.008(3)
C11 0.015(3) 0.027(4) 0.020(4) 0.003(3) 0.007(3) -0.001(3)
C18 0.018(4) 0.020(4) 0.031(4) -0.011(3) 0.004(3) -0.002(3)
O1 0.043(3) 0.024(3) 0.020(3) 0.001(2) 0.008(2) -0.001(2)

loop_
_atom_type_symbol
_atom_type_description
_atom_type_scat_dispersion_real
_atom_type_scat_dispersion_imag
_atom_type_scat_source
C C 0.0033 0.0016 'International Tables Vol C Tables 4.2.6.8 and 6.1.1.4'
H H 0.0000 0.0000 'International Tables Vol C Tables 4.2.6.8 and 6.1.1.4'
N N 0.0061 0.0033 'International Tables Vol C Tables 4.2.6.8 and 6.1.1.4'
O O 0.0106 0.0060 'International Tables Vol C Tables 4.2.6.8 and 6.1.1.4'
Ru Ru -1.2594 0.8363 'International Tables Vol C Tables 4.2.6.8 and 6.1.1.4'
I I -0.4742 1.8119 'International Tables Vol C Tables 4.2.6.8 and 6.1.1.4'

loop_
_geom_angle_atom_site_label_1
_geom_angle_atom_site_label_2
_geom_angle_atom_site_label_3
_geom_angle
C18 Ru1 C19 91.8(3)
C18 Ru1 C10 92.2(3)
C19 Ru1 C10 93.3(3)
C18 Ru1 N1 171.9(3)
C19 Ru1 N1 89.9(2)
C10 Ru1 N1 79.7(2)
C18 Ru1 I2 90.0(2)
C19 Ru1 I2 178.12(19)
C10 Ru1 I2 86.17(18)
N1 Ru1 I2 88.18(14)
C18 Ru1 I1 93.5(2)
C19 Ru1 I1 88.3(2)
C10 Ru1 I1 173.99(18)
N1 Ru1 I1 94.51(14)
I2 Ru1 I1 92.04(2)
C5 N2 C8 122.6(6)
C5 N2 C10 123.5(5)
C8 N2 C10 113.7(5)
C8 N3 C9 108.4(5)
C8 N3 C11 128.3(6)
C9 N3 C11 123.3(5)
N3 C8 N2 104.5(6)
N3 C8 C7 135.3(6)
N2 C8 C7 120.2(6)
C9 C10 N2 102.2(6)
C9 C10 Ru1 147.3(5)
N2 C10 Ru1 110.5(4)
C10 C9 N3 111.3(6)
C7 C6 C4 122.4(6)
C1 N1 C5 115.9(6)
C1 N1 Ru1 132.5(5)
C5 N1 Ru1 111.6(4)
N2 C5 N1 114.4(6)
N2 C5 C4 120.0(6)
N1 C5 C4 125.5(6)
C5 C4 C3 116.5(6)
C5 C4 C6 117.7(6)
C3 C4 C6 125.8(6)
C12 C17 C16 119.6(7)
C17 C12 C13 119.9(6)
C17 C12 C7 121.6(6)
C13 C12 C7 118.4(6)
C6 C7 C8 117.0(6)
C6 C7 C12 120.4(6)
C8 C7 C12 122.6(6)
C14 C13 C12 119.2(7)
C2 C3 C4 119.0(6)
N1 C1 C2 123.3(6)
C3 C2 C1 119.7(6)
O2 C19 Ru1 177.5(6)
C15 C16 C17 120.2(7)
C15 C14 C13 120.9(7)
C14 C15 C16 120.1(7)
O1 C18 Ru1 176.7(6)

loop_
_geom_bond_atom_site_label_1
_geom_bond_atom_site_label_2
_geom_bond_distance
Ru1 C18 1.850(8)
Ru1 C19 1.935(8)
Ru1 C10 2.029(7)
Ru1 N1 2.186(5)
Ru1 I2 2.7337(9)
Ru1 I1 2.7780(9)
N2 C5 1.361(8)
N2 C8 1.378(9)
N2 C10 1.408(8)
N3 C8 1.363(9)
N3 C9 1.410(9)
N3 C11 1.452(8)
C8 C7 1.419(9)
C10 C9 1.357(9)
C6 C7 1.372(9)
C6 C4 1.447(9)
N1 C1 1.328(8)
N1 C5 1.365(8)
C5 C4 1.379(9)
C4 C3 1.407(9)
C17 C12 1.385(10)
C17 C16 1.394(10)
C12 C13 1.397(10)
C12 C7 1.494(9)
C13 C14 1.388(10)
C3 C2 1.373(10)
O2 C19 1.038(9)
C1 C2 1.393(10)
C16 C15 1.377(11)
C14 C15 1.366(11)
C18 O1 1.155(9)
